data_1557597
loop_
_publ_author_name
'Anandababu, Karunanithi'
'Muthuramalingam, Sethuraman'
'Velusamy, Marappan'
'Mayilmurugan, Ramasamy'

_publ_section_title
;
 Single-step benzene hydroxylation by cobalt(ii) catalysts via a
 cobalt(iii)-hydroperoxo intermediate
;
_journal_issue 8
_journal_name_full 'Catalysis Science &amp; Technology'
_journal_page_first 2540
_journal_page_last 2548
_journal_paper_doi 10.1039/C9CY02601K
_journal_volume 10
_journal_year 2020
_chemical_formula_sum 'C43 H46 B Cl Co N4'
_chemical_formula_weight 724.03
_space_group_crystal_system monoclinic
_space_group_IT_number 14
_space_group_name_Hall '-P 2ybc'
_space_group_name_H-M_alt 'P 1 21/c 1'
_atom_sites_solution_hydrogens geom
_audit_creation_method SHELXL-2013
_audit_update_record
;
2019-09-18 deposited with the CCDC.	2020-03-12 downloaded from the CCDC.
;
_cell_angle_alpha 90
_cell_angle_beta 107.025(6)
_cell_angle_gamma 90
_cell_formula_units_Z 4
_cell_length_a 16.0327(9)
_cell_length_b 10.7162(6)
_cell_length_c 22.6792(12)
_cell_measurement_reflns_used 7590
_cell_measurement_temperature 293(2)
_cell_measurement_theta_max 26.372
_cell_measurement_theta_min 3.178
_cell_volume 3725.7(4)
_computing_structure_refinement 'SHELXL-2013 (Sheldrick, 2013)'
_diffrn_ambient_temperature 293(2)
_diffrn_measured_fraction_theta_full 0.996
_diffrn_measured_fraction_theta_max 0.996
_diffrn_measurement_device_type EOS,GEMINI
_diffrn_radiation_type MoK\a
_diffrn_radiation_wavelength 0.71073
_diffrn_reflns_av_R_equivalents 0.0269
_diffrn_reflns_av_unetI/netI 0.0507
_diffrn_reflns_Laue_measured_fraction_full 0.996
_diffrn_reflns_Laue_measured_fraction_max 0.996
_diffrn_reflns_limit_h_max 20
_diffrn_reflns_limit_h_min -18
_diffrn_reflns_limit_k_max 13
_diffrn_reflns_limit_k_min -7
_diffrn_reflns_limit_l_max 28
_diffrn_reflns_limit_l_min -26
_diffrn_reflns_number 13959
_diffrn_reflns_point_group_measured_fraction_full 0.996
_diffrn_reflns_point_group_measured_fraction_max 0.996
_diffrn_reflns_theta_full 26.000
_diffrn_reflns_theta_max 26.372
_diffrn_reflns_theta_min 3.178
_exptl_absorpt_coefficient_mu 0.569
_exptl_crystal_colour pink
_exptl_crystal_density_diffrn 1.291
_exptl_crystal_description needle
_exptl_crystal_F_000 1524
_exptl_crystal_size_max 0.48
_exptl_crystal_size_mid 0.40
_exptl_crystal_size_min 0.37
_refine_diff_density_max 0.244
_refine_diff_density_min -0.356
_refine_diff_density_rms 0.044
_refine_ls_extinction_method none
_refine_ls_goodness_of_fit_ref 1.010
_refine_ls_hydrogen_treatment constr
_refine_ls_matrix_type full
_refine_ls_number_parameters 451
_refine_ls_number_reflns 7590
_refine_ls_number_restraints 0
_refine_ls_restrained_S_all 1.010
_refine_ls_R_factor_all 0.0736
_refine_ls_R_factor_gt 0.0453
_refine_ls_shift/su_max 0.001
_refine_ls_shift/su_mean 0.000
_refine_ls_structure_factor_coef Fsqd
_refine_ls_weighting_details 'w=1/[\s^2^(Fo^2^)+(0.0447P)^2^+0.5046P] where P=(Fo^2^+2Fc^2^)/3'
_refine_ls_weighting_scheme calc
_refine_ls_wR_factor_gt 0.0962
_refine_ls_wR_factor_ref 0.1096
_reflns_Friedel_coverage 0.000
_reflns_number_gt 5382
_reflns_number_total 7590
_reflns_threshold_expression 'I > 2\s(I)'
_cod_data_source_file c9cy02601k2.cif
_cod_data_source_block shelx_CCDC3
_cod_depositor_comments
;Adding full bibliography for 1557594--1557597.cif.

 Adding full bibliography for 1557594--1557597.cif.
;
_cod_original_sg_symbol_H-M 'P 21/c'
_cod_database_code 1557597
_shelx_space_group_comment
;
The symmetry employed for this shelxl refinement is uniquely defined
by the following loop, which should always be used as a source of
symmetry information in preference to the above space-group names.
They are only intended as comments.
;
_shelxl_version_number 2013-4

loop_
_space_group_symop_operation_xyz
'x, y, z'
'-x, y+1/2, -z+1/2'
'-x, -y, -z'
'x, -y-1/2, z-1/2'

loop_
_atom_site_label
_atom_site_type_symbol
_atom_site_fract_x
_atom_site_fract_y
_atom_site_fract_z
_atom_site_U_iso_or_equiv
_atom_site_adp_type
_atom_site_occupancy
_atom_site_site_symmetry_order
_atom_site_calc_flag
_atom_site_refinement_flags_posn
_atom_site_refinement_flags_adp
_atom_site_refinement_flags_occupancy
_atom_site_disorder_assembly
_atom_site_disorder_group
Co1 Co 0.33437(2) 0.76110(3) 0.94345(2) 0.03714(11) Uani 1 1 d . . . . .
Cl1 Cl 0.43115(5) 0.73696(7) 1.03813(3) 0.0616(2) Uani 1 1 d . . . . .
N1 N 0.27048(11) 0.61666(17) 0.88656(8) 0.0358(4) Uani 1 1 d . . . . .
N4 N 0.22715(13) 0.8037(2) 0.97565(9) 0.0451(5) Uani 1 1 d . . . . .
N3 N 0.32485(13) 0.9231(2) 0.88982(9) 0.0496(5) Uani 1 1 d . . . . .
N2 N 0.43436(13) 0.7369(2) 0.89314(9) 0.0471(5) Uani 1 1 d . . . . .
C32 C 0.21453(14) -0.0066(2) 0.66098(9) 0.0376(5) Uani 1 1 d . . . . .
C26 C 0.18707(15) 0.1511(2) 0.57084(10) 0.0372(5) Uani 1 1 d . . . . .
C38 C 0.29267(15) 0.2241(2) 0.68206(10) 0.0388(5) Uani 1 1 d . . . . .
C33 C 0.14916(16) -0.0809(2) 0.67276(10) 0.0418(6) Uani 1 1 d . . . . .
H38 H 0.0979 -0.0428 0.6747 0.050 Uiso 1 1 calc R U . . .
C5 C 0.31674(15) 0.5221(2) 0.87220(10) 0.0419(6) Uani 1 1 d . . . . .
C1 C 0.18738(14) 0.6312(2) 0.85186(10) 0.0396(5) Uani 1 1 d . . . . .
H25 H 0.1542 0.6937 0.8625 0.047 Uiso 1 1 calc R U . . .
C20 C 0.12611(14) 0.2075(2) 0.66891(10) 0.0365(5) Uani 1 1 d . . . . .
C37 C 0.28769(16) -0.0734(2) 0.65638(10) 0.0479(6) Uani 1 1 d . . . . .
H34 H 0.3325 -0.0297 0.6473 0.058 Uiso 1 1 calc R U . . .
C39 C 0.30154(17) 0.3491(2) 0.66631(11) 0.0479(6) Uani 1 1 d . . . . .
H31 H 0.2580 0.3842 0.6341 0.057 Uiso 1 1 calc R U . . .
C4 C 0.28071(17) 0.4455(2) 0.82220(11) 0.0505(7) Uani 1 1 d . . . . .
H22 H 0.3131 0.3800 0.8133 0.061 Uiso 1 1 calc R U . . .
C25 C 0.11482(16) 0.1789(2) 0.72644(10) 0.0461(6) Uani 1 1 d . . . . .
H50 H 0.1502 0.1180 0.7505 0.055 Uiso 1 1 calc R U . . .
C31 C 0.25486(17) 0.1648(2) 0.54453(11) 0.0453(6) Uani 1 1 d . . . . .
H40 H 0.3107 0.1793 0.5705 0.054 Uiso 1 1 calc R U . . .
C23 C 0.00088(17) 0.3292(3) 0.71560(14) 0.0621(8) Uani 1 1 d . . . . .
H48 H -0.0403 0.3688 0.7307 0.075 Uiso 1 1 calc R U . . .
C27 C 0.10578(17) 0.1293(3) 0.52900(11) 0.0527(7) Uani 1 1 d . . . . .
H44 H 0.0580 0.1183 0.5438 0.063 Uiso 1 1 calc R U . . .
C2 C 0.14924(16) 0.5585(2) 0.80151(11) 0.0483(6) Uani 1 1 d . . . . .
H24 H 0.0916 0.5717 0.7784 0.058 Uiso 1 1 calc R U . . .
C21 C 0.07137(16) 0.3012(3) 0.63696(11) 0.0481(6) Uani 1 1 d . . . . .
H46 H 0.0758 0.3248 0.5985 0.058 Uiso 1 1 calc R U . . .
C15 C 0.19616(17) 0.9183(3) 0.97818(11) 0.0528(7) Uani 1 1 d . . . . .
C19 C 0.19269(17) 0.7085(3) 0.99954(11) 0.0510(7) Uani 1 1 d . . . . .
H17 H 0.2142 0.6285 0.9977 0.061 Uiso 1 1 calc R U . . .
C34 C 0.15769(18) -0.2091(2) 0.68160(11) 0.0502(6) Uani 1 1 d . . . . .
H37 H 0.1130 -0.2544 0.6899 0.060 Uiso 1 1 calc R U . . .
C43 C 0.36127(16) 0.1799(3) 0.73079(11) 0.0511(6) Uani 1 1 d . . . . .
H27 H 0.3595 0.0976 0.7434 0.061 Uiso 1 1 calc R U . . .
C40 C 0.37221(18) 0.4224(3) 0.69663(13) 0.0570(7) Uani 1 1 d . . . . .
H30 H 0.3750 0.5048 0.6846 0.068 Uiso 1 1 calc R U . . .
C24 C 0.05347(19) 0.2372(3) 0.74908(13) 0.0574(8) Uani 1 1 d . . . . .
H49 H 0.0478 0.2138 0.7872 0.069 Uiso 1 1 calc R U . . .
C22 C 0.01033(17) 0.3614(3) 0.65967(13) 0.0603(8) Uani 1 1 d . . . . .
H47 H -0.0243 0.4241 0.6366 0.072 Uiso 1 1 calc R U . . .
C3 C 0.19763(18) 0.4661(2) 0.78584(11) 0.0521(7) Uani 1 1 d . . . . .
H23 H 0.1742 0.4179 0.7508 0.062 Uiso 1 1 calc R U . . .
C41 C 0.43813(18) 0.3743(3) 0.74429(13) 0.0597(8) Uani 1 1 d . . . . .
H29 H 0.4858 0.4232 0.7645 0.072 Uiso 1 1 calc R U . . .
C36 C 0.29633(18) -0.2014(3) 0.66469(11) 0.0551(7) Uani 1 1 d . . . . .
H35 H 0.3461 -0.2413 0.6611 0.066 Uiso 1 1 calc R U . . .
C35 C 0.23181(19) -0.2696(3) 0.67813(11) 0.0552(7) Uani 1 1 d . . . . .
H36 H 0.2381 -0.3551 0.6848 0.066 Uiso 1 1 calc R U . . .
C11 C 0.32070(19) 0.8774(3) 0.82683(11) 0.0627(8) Uani 1 1 d . . . . .
H9A H 0.3334 0.9461 0.8029 0.075 Uiso 1 1 calc R U . . .
H9B H 0.2620 0.8486 0.8063 0.075 Uiso 1 1 calc R U . . .
C28 C 0.0932(2) 0.1234(3) 0.46572(12) 0.0639(8) Uani 1 1 d . . . . .
H43 H 0.0377 0.1091 0.4392 0.077 Uiso 1 1 calc R U . . .
C30 C 0.2434(2) 0.1580(2) 0.48166(12) 0.0566(7) Uani 1 1 d . . . . .
H41 H 0.2909 0.1667 0.4663 0.068 Uiso 1 1 calc R U . . .
C42 C 0.43240(18) 0.2536(3) 0.76139(13) 0.0613(8) Uani 1 1 d . . . . .
H28 H 0.4764 0.2199 0.7938 0.074 Uiso 1 1 calc R U . . .
C6 C 0.40938(16) 0.5113(3) 0.91144(12) 0.0543(7) Uani 1 1 d . . . . .
H19A H 0.4308 0.4287 0.9060 0.065 Uiso 1 1 calc R U . . .
H19B H 0.4111 0.5194 0.9544 0.065 Uiso 1 1 calc R U . . .
C12 C 0.38574(18) 0.7703(3) 0.82868(11) 0.0564(7) Uani 1 1 d . . . . .
H8A H 0.3543 0.6977 0.8080 0.068 Uiso 1 1 calc R U . . .
H8B H 0.4267 0.7955 0.8068 0.068 Uiso 1 1 calc R U . . .
C29 C 0.1617(2) 0.1383(3) 0.44221(12) 0.0604(8) Uani 1 1 d . . . . .
H42 H 0.1531 0.1352 0.3999 0.072 Uiso 1 1 calc R U . . .
B1 B 0.20457(17) 0.1443(3) 0.64616(11) 0.0366(6) Uani 1 1 d . . . . .
C16 C 0.1306(2) 0.9392(3) 1.00599(13) 0.0720(9) Uani 1 1 d . . . . .
H14 H 0.1101 1.0196 1.0085 0.086 Uiso 1 1 calc R U . . .
C7 C 0.46966(16) 0.6076(3) 0.89711(13) 0.0590(7) Uani 1 1 d . . . . .
H18A H 0.5253 0.6048 0.9289 0.071 Uiso 1 1 calc R U . . .
H18B H 0.4799 0.5865 0.8582 0.071 Uiso 1 1 calc R U . . .
C14 C 0.2336(2) 1.0229(3) 0.95027(15) 0.0740(9) Uani 1 1 d . . . . .
H11A H 0.2901 1.0447 0.9782 0.089 Uiso 1 1 calc R U . . .
H11B H 0.1960 1.0952 0.9466 0.089 Uiso 1 1 calc R U . . .
C13 C 0.2446(2) 0.9950(3) 0.88736(14) 0.0700(9) Uani 1 1 d . . . . .
H10A H 0.1943 0.9483 0.8634 0.084 Uiso 1 1 calc R U . . .
H10B H 0.2460 1.0733 0.8661 0.084 Uiso 1 1 calc R U . . .
C18 C 0.12784(19) 0.7244(3) 1.02623(12) 0.0684(9) Uani 1 1 d . . . . .
H16 H 0.1052 0.6564 1.0420 0.082 Uiso 1 1 calc R U . . .
C10 C 0.40339(19) 1.0040(3) 0.91514(13) 0.0662(8) Uani 1 1 d . . . . .
H4A H 0.4164 1.0078 0.9596 0.079 Uiso 1 1 calc R U . . .
H4B H 0.3899 1.0879 0.8993 0.079 Uiso 1 1 calc R U . . .
C8 C 0.50819(18) 0.8261(3) 0.91552(13) 0.0637(8) Uani 1 1 d . . . . .
H6A H 0.5545 0.8030 0.8980 0.076 Uiso 1 1 calc R U . . .
H6B H 0.5310 0.8189 0.9600 0.076 Uiso 1 1 calc R U . . .
C9 C 0.4832(2) 0.9587(3) 0.89929(14) 0.0731(9) Uani 1 1 d . . . . .
H5A H 0.4734 0.9692 0.8553 0.088 Uiso 1 1 calc R U . . .
H5B H 0.5320 1.0115 0.9202 0.088 Uiso 1 1 calc R U . . .
C17 C 0.0968(2) 0.8407(4) 1.02953(13) 0.0812(11) Uani 1 1 d . . . . .
H15 H 0.0525 0.8536 1.0478 0.097 Uiso 1 1 calc R U . . .

loop_
_atom_site_aniso_label
_atom_site_aniso_U_11
_atom_site_aniso_U_22
_atom_site_aniso_U_33
_atom_site_aniso_U_23
_atom_site_aniso_U_13
_atom_site_aniso_U_12
Co1 0.03660(18) 0.0368(2) 0.03569(18) 0.00119(13) 0.00687(13) 0.00148(15)
Cl1 0.0581(4) 0.0759(5) 0.0418(3) 0.0063(3) 0.0007(3) 0.0086(4)
N1 0.0353(10) 0.0339(11) 0.0389(10) 0.0001(8) 0.0118(8) 0.0027(9)
N4 0.0456(12) 0.0397(12) 0.0490(12) -0.0113(9) 0.0123(10) 0.0052(10)
N3 0.0512(13) 0.0402(13) 0.0523(13) 0.0062(9) 0.0074(10) -0.0058(11)
N2 0.0384(11) 0.0583(15) 0.0444(11) -0.0025(9) 0.0117(9) -0.0090(10)
C32 0.0375(13) 0.0423(14) 0.0314(12) 0.0005(10) 0.0076(10) -0.0010(11)
C26 0.0419(13) 0.0312(13) 0.0402(12) 0.0026(9) 0.0148(11) 0.0022(10)
C38 0.0338(12) 0.0446(15) 0.0433(13) -0.0028(10) 0.0196(10) -0.0024(11)
C33 0.0458(14) 0.0413(15) 0.0396(13) -0.0035(10) 0.0145(11) -0.0039(12)
C5 0.0437(14) 0.0377(14) 0.0502(14) 0.0023(11) 0.0228(11) 0.0031(11)
C1 0.0365(13) 0.0347(14) 0.0471(13) 0.0008(10) 0.0117(11) 0.0040(11)
C20 0.0313(12) 0.0380(14) 0.0396(12) -0.0045(10) 0.0095(10) -0.0077(10)
C37 0.0445(14) 0.0471(16) 0.0519(15) 0.0031(11) 0.0137(12) 0.0013(12)
C39 0.0467(15) 0.0425(16) 0.0582(15) -0.0055(12) 0.0212(12) -0.0005(12)
C4 0.0608(17) 0.0379(15) 0.0641(17) -0.0112(12) 0.0360(14) -0.0011(13)
C25 0.0500(15) 0.0467(16) 0.0448(14) -0.0062(11) 0.0191(12) -0.0087(12)
C31 0.0505(15) 0.0398(15) 0.0505(14) -0.0023(11) 0.0224(12) -0.0008(12)
C23 0.0397(15) 0.077(2) 0.078(2) -0.0302(17) 0.0295(15) -0.0133(15)
C27 0.0487(15) 0.0656(19) 0.0450(14) -0.0045(12) 0.0156(12) -0.0004(14)
C2 0.0435(14) 0.0482(17) 0.0489(15) -0.0023(12) 0.0068(12) -0.0080(12)
C21 0.0404(14) 0.0596(17) 0.0436(14) -0.0040(12) 0.0115(11) 0.0049(13)
C15 0.0481(15) 0.0505(18) 0.0524(15) -0.0145(12) 0.0033(12) 0.0057(14)
C19 0.0545(16) 0.0559(18) 0.0463(14) -0.0009(12) 0.0202(13) 0.0014(14)
C34 0.0609(17) 0.0448(16) 0.0470(14) -0.0002(11) 0.0189(13) -0.0107(14)
C43 0.0441(15) 0.0579(18) 0.0500(15) 0.0036(12) 0.0116(12) -0.0055(13)
C40 0.0606(18) 0.0400(16) 0.083(2) -0.0174(14) 0.0402(16) -0.0114(14)
C24 0.0603(18) 0.067(2) 0.0556(16) -0.0166(14) 0.0334(14) -0.0213(16)
C22 0.0390(14) 0.068(2) 0.0680(18) -0.0100(15) 0.0067(13) 0.0112(14)
C3 0.0595(17) 0.0477(17) 0.0522(15) -0.0117(12) 0.0213(14) -0.0157(14)
C41 0.0416(15) 0.070(2) 0.0738(19) -0.0304(16) 0.0265(15) -0.0156(15)
C36 0.0532(16) 0.0513(18) 0.0573(16) 0.0015(13) 0.0106(13) 0.0135(14)
C35 0.0708(19) 0.0410(16) 0.0504(15) 0.0038(11) 0.0122(14) 0.0027(15)
C11 0.073(2) 0.065(2) 0.0406(14) 0.0131(13) 0.0020(13) -0.0186(17)
C28 0.0686(19) 0.070(2) 0.0440(15) -0.0109(13) 0.0030(14) 0.0088(16)
C30 0.080(2) 0.0446(17) 0.0589(17) -0.0004(13) 0.0417(16) 0.0020(15)
C42 0.0387(15) 0.080(2) 0.0609(17) -0.0088(15) 0.0081(13) -0.0065(15)
C6 0.0480(15) 0.0514(17) 0.0645(16) 0.0016(13) 0.0184(13) 0.0163(13)
C12 0.0573(17) 0.074(2) 0.0405(14) -0.0012(12) 0.0181(13) -0.0181(15)
C29 0.097(2) 0.0494(18) 0.0397(14) 0.0001(12) 0.0282(16) 0.0152(16)
B1 0.0338(14) 0.0395(16) 0.0371(14) 0.0014(11) 0.0113(11) -0.0004(12)
C16 0.067(2) 0.079(2) 0.0663(19) -0.0163(16) 0.0139(16) 0.0333(18)
C7 0.0393(14) 0.071(2) 0.0703(18) -0.0043(15) 0.0220(13) 0.0060(14)
C14 0.073(2) 0.0393(18) 0.105(2) -0.0165(16) 0.0180(18) 0.0087(16)
C13 0.071(2) 0.0398(17) 0.086(2) 0.0203(15) 0.0022(17) -0.0003(15)
C18 0.0587(18) 0.099(3) 0.0498(16) 0.0109(16) 0.0204(14) 0.0109(18)
C10 0.072(2) 0.0560(19) 0.0654(18) -0.0051(14) 0.0126(16) -0.0202(16)
C8 0.0482(16) 0.078(2) 0.0653(18) -0.0029(16) 0.0169(14) -0.0179(16)
C9 0.063(2) 0.083(3) 0.072(2) -0.0106(17) 0.0184(16) -0.0361(18)
C17 0.068(2) 0.121(3) 0.0598(19) 0.007(2) 0.0284(16) 0.029(2)

loop_
_atom_type_symbol
_atom_type_description
_atom_type_scat_dispersion_real
_atom_type_scat_dispersion_imag
_atom_type_scat_source
C C 0.0033 0.0016 'International Tables Vol C Tables 4.2.6.8 and 6.1.1.4'
H H 0.0000 0.0000 'International Tables Vol C Tables 4.2.6.8 and 6.1.1.4'
B B 0.0013 0.0007 'International Tables Vol C Tables 4.2.6.8 and 6.1.1.4'
Cl Cl 0.1484 0.1585 'International Tables Vol C Tables 4.2.6.8 and 6.1.1.4'
Co Co 0.3494 0.9721 'International Tables Vol C Tables 4.2.6.8 and 6.1.1.4'
N N 0.0061 0.0033 'International Tables Vol C Tables 4.2.6.8 and 6.1.1.4'

loop_
_geom_angle_atom_site_label_1
_geom_angle_atom_site_label_2
_geom_angle_atom_site_label_3
_geom_angle
_geom_angle_site_symmetry_1
_geom_angle_site_symmetry_3
_geom_angle_publ_flag
N1 Co1 N3 108.45(7) . . ?
N1 Co1 N4 94.17(7) . . ?
N3 Co1 N4 95.36(8) . . ?
N1 Co1 N2 83.90(7) . . ?
N3 Co1 N2 75.04(8) . . ?
N4 Co1 N2 168.93(8) . . ?
N1 Co1 Cl1 125.34(5) . . ?
N3 Co1 Cl1 123.84(6) . . ?
N4 Co1 Cl1 95.63(6) . . ?
N2 Co1 Cl1 94.35(5) . . ?
C1 N1 C5 117.80(19) . . ?
C1 N1 Co1 120.01(15) . . ?
C5 N1 Co1 120.13(15) . . ?
C15 N4 C19 118.6(2) . . ?
C15 N4 Co1 124.58(19) . . ?
C19 N4 Co1 116.62(17) . . ?
C13 N3 C11 109.8(2) . . ?
C13 N3 C10 109.6(2) . . ?
C11 N3 C10 110.7(2) . . ?
C13 N3 Co1 111.46(16) . . ?
C11 N3 Co1 105.01(15) . . ?
C10 N3 Co1 110.25(16) . . ?
C12 N2 C7 111.4(2) . . ?
C12 N2 C8 108.4(2) . . ?
C7 N2 C8 109.0(2) . . ?
C12 N2 Co1 103.06(15) . . ?
C7 N2 Co1 113.15(15) . . ?
C8 N2 Co1 111.60(16) . . ?
C33 C32 C37 114.3(2) . . ?
C33 C32 B1 124.2(2) . . ?
C37 C32 B1 121.2(2) . . ?
C27 C26 C31 114.8(2) . . ?
C27 C26 B1 122.7(2) . . ?
C31 C26 B1 122.1(2) . . ?
C43 C38 C39 114.2(2) . . ?
C43 C38 B1 125.4(2) . . ?
C39 C38 B1 120.3(2) . . ?
C34 C33 C32 122.8(2) . . ?
C34 C33 H38 118.6 . . ?
C32 C33 H38 118.6 . . ?
N1 C5 C4 121.1(2) . . ?
N1 C5 C6 115.8(2) . . ?
C4 C5 C6 123.1(2) . . ?
N1 C1 C2 123.1(2) . . ?
N1 C1 H25 118.4 . . ?
C2 C1 H25 118.4 . . ?
C21 C20 C25 114.1(2) . . ?
C21 C20 B1 124.05(19) . . ?
C25 C20 B1 121.5(2) . . ?
C36 C37 C32 123.2(2) . . ?
C36 C37 H34 118.4 . . ?
C32 C37 H34 118.4 . . ?
C40 C39 C38 122.9(3) . . ?
C40 C39 H31 118.5 . . ?
C38 C39 H31 118.5 . . ?
C3 C4 C5 120.0(2) . . ?
C3 C4 H22 120.0 . . ?
C5 C4 H22 120.0 . . ?
C24 C25 C20 123.1(3) . . ?
C24 C25 H50 118.5 . . ?
C20 C25 H50 118.5 . . ?
C30 C31 C26 123.4(2) . . ?
C30 C31 H40 118.3 . . ?
C26 C31 H40 118.3 . . ?
C22 C23 C24 118.6(2) . . ?
C22 C23 H48 120.7 . . ?
C24 C23 H48 120.7 . . ?
C26 C27 C28 122.4(2) . . ?
C26 C27 H44 118.8 . . ?
C28 C27 H44 118.8 . . ?
C3 C2 C1 118.7(2) . . ?
C3 C2 H24 120.7 . . ?
C1 C2 H24 120.7 . . ?
C20 C21 C22 123.2(2) . . ?
C20 C21 H46 118.4 . . ?
C22 C21 H46 118.4 . . ?
N4 C15 C16 120.5(3) . . ?
N4 C15 C14 118.1(2) . . ?
C16 C15 C14 121.4(3) . . ?
N4 C19 C18 122.8(3) . . ?
N4 C19 H17 118.6 . . ?
C18 C19 H17 118.6 . . ?
C35 C34 C33 120.5(2) . . ?
C35 C34 H37 119.8 . . ?
C33 C34 H37 119.8 . . ?
C42 C43 C38 122.9(3) . . ?
C42 C43 H27 118.6 . . ?
C38 C43 H27 118.6 . . ?
C41 C40 C39 120.5(3) . . ?
C41 C40 H30 119.7 . . ?
C39 C40 H30 119.7 . . ?
C23 C24 C25 120.5(2) . . ?
C23 C24 H49 119.8 . . ?
C25 C24 H49 119.8 . . ?
C23 C22 C21 120.6(3) . . ?
C23 C22 H47 119.7 . . ?
C21 C22 H47 119.7 . . ?
C4 C3 C2 119.2(2) . . ?
C4 C3 H23 120.4 . . ?
C2 C3 H23 120.4 . . ?
C42 C41 C40 118.7(3) . . ?
C42 C41 H29 120.6 . . ?
C40 C41 H29 120.6 . . ?
C35 C36 C37 120.4(3) . . ?
C35 C36 H35 119.8 . . ?
C37 C36 H35 119.8 . . ?
C36 C35 C34 118.8(3) . . ?
C36 C35 H36 120.6 . . ?
C34 C35 H36 120.6 . . ?
N3 C11 C12 112.2(2) . . ?
N3 C11 H9A 109.2 . . ?
C12 C11 H9A 109.2 . . ?
N3 C11 H9B 109.2 . . ?
C12 C11 H9B 109.2 . . ?
H9A C11 H9B 107.9 . . ?
C29 C28 C27 120.6(3) . . ?
C29 C28 H43 119.7 . . ?
C27 C28 H43 119.7 . . ?
C29 C30 C31 119.6(3) . . ?
C29 C30 H41 120.2 . . ?
C31 C30 H41 120.2 . . ?
C41 C42 C43 120.7(3) . . ?
C41 C42 H28 119.7 . . ?
C43 C42 H28 119.7 . . ?
C5 C6 C7 113.9(2) . . ?
C5 C6 H19A 108.8 . . ?
C7 C6 H19A 108.8 . . ?
C5 C6 H19B 108.8 . . ?
C7 C6 H19B 108.8 . . ?
H19A C6 H19B 107.7 . . ?
N2 C12 C11 111.2(2) . . ?
N2 C12 H8A 109.4 . . ?
C11 C12 H8A 109.4 . . ?
N2 C12 H8B 109.4 . . ?
C11 C12 H8B 109.4 . . ?
H8A C12 H8B 108.0 . . ?
C28 C29 C30 119.2(2) . . ?
C28 C29 H42 120.4 . . ?
C30 C29 H42 120.4 . . ?
C20 B1 C38 104.85(18) . . ?
C20 B1 C26 113.22(18) . . ?
C38 B1 C26 110.49(18) . . ?
C20 B1 C32 112.20(18) . . ?
C38 B1 C32 112.95(19) . . ?
C26 B1 C32 103.36(18) . . ?
C17 C16 C15 119.5(3) . . ?
C17 C16 H14 120.3 . . ?
C15 C16 H14 120.3 . . ?
N2 C7 C6 113.1(2) . . ?
N2 C7 H18A 109.0 . . ?
C6 C7 H18A 109.0 . . ?
N2 C7 H18B 109.0 . . ?
C6 C7 H18B 109.0 . . ?
H18A C7 H18B 107.8 . . ?
C15 C14 C13 115.0(2) . . ?
C15 C14 H11A 108.5 . . ?
C13 C14 H11A 108.5 . . ?
C15 C14 H11B 108.5 . . ?
C13 C14 H11B 108.5 . . ?
H11A C14 H11B 107.5 . . ?
N3 C13 C14 113.9(2) . . ?
N3 C13 H10A 108.8 . . ?
C14 C13 H10A 108.8 . . ?
N3 C13 H10B 108.8 . . ?
C14 C13 H10B 108.8 . . ?
H10A C13 H10B 107.7 . . ?
C17 C18 C19 118.8(3) . . ?
C17 C18 H16 120.6 . . ?
C19 C18 H16 120.6 . . ?
N3 C10 C9 113.5(2) . . ?
N3 C10 H4A 108.9 . . ?
C9 C10 H4A 108.9 . . ?
N3 C10 H4B 108.9 . . ?
C9 C10 H4B 108.9 . . ?
H4A C10 H4B 107.7 . . ?
N2 C8 C9 113.4(2) . . ?
N2 C8 H6A 108.9 . . ?
C9 C8 H6A 108.9 . . ?
N2 C8 H6B 108.9 . . ?
C9 C8 H6B 108.9 . . ?
H6A C8 H6B 107.7 . . ?
C8 C9 C10 115.7(2) . . ?
C8 C9 H5A 108.4 . . ?
C10 C9 H5A 108.4 . . ?
C8 C9 H5B 108.4 . . ?
C10 C9 H5B 108.4 . . ?
H5A C9 H5B 107.4 . . ?
C18 C17 C16 119.7(3) . . ?
C18 C17 H15 120.1 . . ?
C16 C17 H15 120.1 . . ?

loop_
_geom_bond_atom_site_label_1
_geom_bond_atom_site_label_2
_geom_bond_distance
_geom_bond_site_symmetry_2
_geom_bond_publ_flag
Co1 N1 2.0823(18) . ?
Co1 N3 2.099(2) . ?
Co1 N4 2.105(2) . ?
Co1 N2 2.238(2) . ?
Co1 Cl1 2.2659(7) . ?
N1 C1 1.343(3) . ?
N1 C5 1.351(3) . ?
N4 C15 1.333(3) . ?
N4 C19 1.347(3) . ?
N3 C13 1.487(4) . ?
N3 C11 1.493(3) . ?
N3 C10 1.498(3) . ?
N2 C12 1.485(3) . ?
N2 C7 1.489(3) . ?
N2 C8 1.490(3) . ?
C32 C33 1.403(3) . ?
C32 C37 1.404(3) . ?
C32 B1 1.650(4) . ?
C26 C27 1.389(3) . ?
C26 C31 1.392(3) . ?
C26 B1 1.650(3) . ?
C38 C43 1.394(3) . ?
C38 C39 1.404(3) . ?
C38 B1 1.648(3) . ?
C33 C34 1.390(3) . ?
C33 H38 0.9300 . ?
C5 C4 1.382(3) . ?
C5 C6 1.496(3) . ?
C1 C2 1.370(3) . ?
C1 H25 0.9300 . ?
C20 C21 1.390(3) . ?
C20 C25 1.403(3) . ?
C20 B1 1.639(3) . ?
C37 C36 1.386(4) . ?
C37 H34 0.9300 . ?
C39 C40 1.384(4) . ?
C39 H31 0.9300 . ?
C4 C3 1.364(3) . ?
C4 H22 0.9300 . ?
C25 C24 1.385(3) . ?
C25 H50 0.9300 . ?
C31 C30 1.385(3) . ?
C31 H40 0.9300 . ?
C23 C22 1.365(4) . ?
C23 C24 1.373(4) . ?
C23 H48 0.9300 . ?
C27 C28 1.391(3) . ?
C27 H44 0.9300 . ?
C2 C3 1.367(3) . ?
C2 H24 0.9300 . ?
C21 C22 1.391(3) . ?
C21 H46 0.9300 . ?
C15 C16 1.393(4) . ?
C15 C14 1.496(4) . ?
C19 C18 1.358(4) . ?
C19 H17 0.9300 . ?
C34 C35 1.376(4) . ?
C34 H37 0.9300 . ?
C43 C42 1.394(4) . ?
C43 H27 0.9300 . ?
C40 C41 1.372(4) . ?
C40 H30 0.9300 . ?
C24 H49 0.9300 . ?
C22 H47 0.9300 . ?
C3 H23 0.9300 . ?
C41 C42 1.361(4) . ?
C41 H29 0.9300 . ?
C36 C35 1.371(4) . ?
C36 H35 0.9300 . ?
C35 H36 0.9300 . ?
C11 C12 1.543(4) . ?
C11 H9A 0.9700 . ?
C11 H9B 0.9700 . ?
C28 C29 1.363(4) . ?
C28 H43 0.9300 . ?
C30 C29 1.368(4) . ?
C30 H41 0.9300 . ?
C42 H28 0.9300 . ?
C6 C7 1.513(4) . ?
C6 H19A 0.9700 . ?
C6 H19B 0.9700 . ?
C12 H8A 0.9700 . ?
C12 H8B 0.9700 . ?
C29 H42 0.9300 . ?
C16 C17 1.365(5) . ?
C16 H14 0.9300 . ?
C7 H18A 0.9700 . ?
C7 H18B 0.9700 . ?
C14 C13 1.518(4) . ?
C14 H11A 0.9700 . ?
C14 H11B 0.9700 . ?
C13 H10A 0.9700 . ?
C13 H10B 0.9700 . ?
C18 C17 1.353(4) . ?
C18 H16 0.9300 . ?
C10 C9 1.507(4) . ?
C10 H4A 0.9700 . ?
C10 H4B 0.9700 . ?
C8 C9 1.493(4) . ?
C8 H6A 0.9700 . ?
C8 H6B 0.9700 . ?
C9 H5A 0.9700 . ?
C9 H5B 0.9700 . ?
C17 H15 0.9300 . ?

loop_
_geom_torsion_atom_site_label_1
_geom_torsion_atom_site_label_2
_geom_torsion_atom_site_label_3
_geom_torsion_atom_site_label_4
_geom_torsion
_geom_torsion_site_symmetry_1
_geom_torsion_site_symmetry_2
_geom_torsion_site_symmetry_3
_geom_torsion_site_symmetry_4
_geom_torsion_publ_flag
C37 C32 C33 C34 2.5(3) . . . . ?
B1 C32 C33 C34 176.2(2) . . . . ?
C1 N1 C5 C4 2.2(3) . . . . ?
Co1 N1 C5 C4 -161.49(17) . . . . ?
C1 N1 C5 C6 178.9(2) . . . . ?
Co1 N1 C5 C6 15.3(3) . . . . ?
C5 N1 C1 C2 -2.9(3) . . . . ?
Co1 N1 C1 C2 160.77(18) . . . . ?
C33 C32 C37 C36 -2.0(3) . . . . ?
B1 C32 C37 C36 -175.9(2) . . . . ?
C43 C38 C39 C40 -0.1(3) . . . . ?
B1 C38 C39 C40 177.1(2) . . . . ?
N1 C5 C4 C3 1.1(4) . . . . ?
C6 C5 C4 C3 -175.4(2) . . . . ?
C21 C20 C25 C24 1.1(3) . . . . ?
B1 C20 C25 C24 175.1(2) . . . . ?
C27 C26 C31 C30 0.2(3) . . . . ?
B1 C26 C31 C30 173.1(2) . . . . ?
C31 C26 C27 C28 -0.8(4) . . . . ?
B1 C26 C27 C28 -173.7(2) . . . . ?
N1 C1 C2 C3 0.4(4) . . . . ?
C25 C20 C21 C22 -0.3(4) . . . . ?
B1 C20 C21 C22 -174.0(2) . . . . ?
C19 N4 C15 C16 1.1(3) . . . . ?
Co1 N4 C15 C16 -173.41(18) . . . . ?
C19 N4 C15 C14 -178.7(2) . . . . ?
Co1 N4 C15 C14 6.8(3) . . . . ?
C15 N4 C19 C18 -0.2(4) . . . . ?
Co1 N4 C19 C18 174.8(2) . . . . ?
C32 C33 C34 C35 -1.0(4) . . . . ?
C39 C38 C43 C42 0.2(3) . . . . ?
B1 C38 C43 C42 -176.9(2) . . . . ?
C38 C39 C40 C41 0.2(4) . . . . ?
C22 C23 C24 C25 0.2(4) . . . . ?
C20 C25 C24 C23 -1.1(4) . . . . ?
C24 C23 C22 C21 0.6(4) . . . . ?
C20 C21 C22 C23 -0.6(4) . . . . ?
C5 C4 C3 C2 -3.6(4) . . . . ?
C1 C2 C3 C4 2.9(4) . . . . ?
C39 C40 C41 C42 -0.4(4) . . . . ?
C32 C37 C36 C35 0.0(4) . . . . ?
C37 C36 C35 C34 1.7(4) . . . . ?
C33 C34 C35 C36 -1.2(4) . . . . ?
C13 N3 C11 C12 -162.2(2) . . . . ?
C10 N3 C11 C12 76.8(3) . . . . ?
Co1 N3 C11 C12 -42.2(2) . . . . ?
C26 C27 C28 C29 0.4(4) . . . . ?
C26 C31 C30 C29 0.8(4) . . . . ?
C40 C41 C42 C43 0.5(4) . . . . ?
C38 C43 C42 C41 -0.4(4) . . . . ?
N1 C5 C6 C7 -75.5(3) . . . . ?
C4 C5 C6 C7 101.1(3) . . . . ?
C7 N2 C12 C11 157.8(2) . . . . ?
C8 N2 C12 C11 -82.2(3) . . . . ?
Co1 N2 C12 C11 36.2(2) . . . . ?
N3 C11 C12 N2 1.7(3) . . . . ?
C27 C28 C29 C30 0.7(4) . . . . ?
C31 C30 C29 C28 -1.3(4) . . . . ?
C21 C20 B1 C38 94.2(3) . . . . ?
C25 C20 B1 C38 -79.2(3) . . . . ?
C21 C20 B1 C26 -26.3(3) . . . . ?
C25 C20 B1 C26 160.3(2) . . . . ?
C21 C20 B1 C32 -142.9(2) . . . . ?
C25 C20 B1 C32 43.8(3) . . . . ?
C43 C38 B1 C20 107.9(2) . . . . ?
C39 C38 B1 C20 -69.0(2) . . . . ?
C43 C38 B1 C26 -129.8(2) . . . . ?
C39 C38 B1 C26 53.3(3) . . . . ?
C43 C38 B1 C32 -14.6(3) . . . . ?
C39 C38 B1 C32 168.54(19) . . . . ?
C27 C26 B1 C20 -41.1(3) . . . . ?
C31 C26 B1 C20 146.5(2) . . . . ?
C27 C26 B1 C38 -158.4(2) . . . . ?
C31 C26 B1 C38 29.2(3) . . . . ?
C27 C26 B1 C32 80.5(3) . . . . ?
C31 C26 B1 C32 -91.9(2) . . . . ?
C33 C32 B1 C20 19.2(3) . . . . ?
C37 C32 B1 C20 -167.46(19) . . . . ?
C33 C32 B1 C38 137.5(2) . . . . ?
C37 C32 B1 C38 -49.2(3) . . . . ?
C33 C32 B1 C26 -103.1(2) . . . . ?
C37 C32 B1 C26 70.2(2) . . . . ?
N4 C15 C16 C17 -1.5(4) . . . . ?
C14 C15 C16 C17 178.4(3) . . . . ?
C12 N2 C7 C6 -93.3(3) . . . . ?
C8 N2 C7 C6 147.1(2) . . . . ?
Co1 N2 C7 C6 22.3(3) . . . . ?
C5 C6 C7 N2 48.2(3) . . . . ?
N4 C15 C14 C13 44.7(4) . . . . ?
C16 C15 C14 C13 -135.1(3) . . . . ?
C11 N3 C13 C14 168.2(2) . . . . ?
C10 N3 C13 C14 -70.1(3) . . . . ?
Co1 N3 C13 C14 52.2(3) . . . . ?
C15 C14 C13 N3 -81.3(3) . . . . ?
N4 C19 C18 C17 -0.5(4) . . . . ?
C13 N3 C10 C9 -159.7(2) . . . . ?
C11 N3 C10 C9 -38.5(3) . . . . ?
Co1 N3 C10 C9 77.3(3) . . . . ?
C12 N2 C8 C9 44.3(3) . . . . ?
C7 N2 C8 C9 165.7(2) . . . . ?
Co1 N2 C8 C9 -68.6(3) . . . . ?
N2 C8 C9 C10 50.2(3) . . . . ?
N3 C10 C9 C8 -53.3(3) . . . . ?
C19 C18 C17 C16 0.2(5) . . . . ?
C15 C16 C17 C18 0.7(5) . . . . ?
